data_7211995
loop_
_publ_author_name
'Yuan, Gang'
'Shao, Kui-Zhan'
'Wang, Xin-Long'
'Lan, Ya-Qian'
'Du, Dong-Ying'
'Su, Zhong-Min'

_publ_section_title
;
 A series of novel chiral lanthanide coordination polymers with channels
 constructed from 16Ln-based cage-like building units
;
_journal_issue 4
_journal_name_full CrystEngComm
_journal_page_first 1147
_journal_paper_doi 10.1039/b917779e
_journal_volume 12
_journal_year 2010
_chemical_formula_moiety 'C4 H6 N3 O7 Pr'
_chemical_formula_sum 'C4 H6 N3 O7 Pr'
_chemical_formula_weight 345.00
_chemical_name_systematic
;
?
;
_space_group_IT_number 154
_symmetry_cell_setting hexagonal
_symmetry_space_group_name_Hall 'P 32 2"'
_symmetry_space_group_name_H-M 'P 32 2 1'
_atom_sites_solution_hydrogens geom
_atom_sites_solution_primary direct
_atom_sites_solution_secondary difmap
_audit_creation_method SHELXL-97
_cell_angle_alpha 90.000(5)
_cell_angle_beta 90.000(5)
_cell_angle_gamma 120.000(5)
_cell_formula_units_Z 3
_cell_length_a 8.841(4)
_cell_length_b 8.841(4)
_cell_length_c 9.922(5)
_cell_measurement_reflns_used 4000
_cell_measurement_temperature 293(2)
_cell_measurement_theta_max 26.04
_cell_measurement_theta_min 1.33
_cell_volume 671.6(5)
_computing_cell_refinement 'Bruker SMART'
_computing_data_collection 'Bruker SMART'
_computing_data_reduction 'Bruker SMART'
_computing_molecular_graphics 'Bruker SHELXTL'
_computing_publication_material 'Bruker SHELXTL'
_computing_structure_refinement 'SHELXL-97 (Sheldrick, 1997)'
_computing_structure_solution 'SHELXS-97 (Sheldrick, 1990)'
_diffrn_ambient_temperature 293(2)
_diffrn_measured_fraction_theta_full 1.000
_diffrn_measured_fraction_theta_max 0.985
_diffrn_radiation_monochromator graphite
_diffrn_radiation_source 'fine-focus sealed tube'
_diffrn_radiation_type MoK\a
_diffrn_radiation_wavelength 0.71069
_diffrn_reflns_av_R_equivalents 0.0267
_diffrn_reflns_av_sigmaI/netI 0.0251
_diffrn_reflns_limit_h_max 11
_diffrn_reflns_limit_h_min -10
_diffrn_reflns_limit_k_max 11
_diffrn_reflns_limit_k_min -9
_diffrn_reflns_limit_l_max 13
_diffrn_reflns_limit_l_min -10
_diffrn_reflns_number 4114
_diffrn_reflns_theta_full 25.00
_diffrn_reflns_theta_max 28.19
_diffrn_reflns_theta_min 2.66
_exptl_absorpt_coefficient_mu 5.464
_exptl_absorpt_correction_T_max 0.342
_exptl_absorpt_correction_T_min 0.265
_exptl_absorpt_correction_type multi-scan
_exptl_absorpt_process_details 'SADABS (Sheldrick, 1996)'
_exptl_crystal_colour green
_exptl_crystal_density_diffrn 2.559
_exptl_crystal_density_method 'not measured'
_exptl_crystal_description block
_exptl_crystal_F_000 486
_exptl_crystal_size_max 0.32
_exptl_crystal_size_mid 0.28
_exptl_crystal_size_min 0.24
_refine_diff_density_max 1.395
_refine_diff_density_min -1.047
_refine_diff_density_rms 0.217
_refine_ls_abs_structure_details 'Flack H D (1983), Acta Cryst. A39, 876-881'
_refine_ls_abs_structure_Flack 0.03(4)
_refine_ls_extinction_method none
_refine_ls_goodness_of_fit_ref 1.041
_refine_ls_hydrogen_treatment constr
_refine_ls_matrix_type full
_refine_ls_number_parameters 51
_refine_ls_number_reflns 1072
_refine_ls_number_restraints 7
_refine_ls_restrained_S_all 1.039
_refine_ls_R_factor_all 0.0258
_refine_ls_R_factor_gt 0.0255
_refine_ls_shift/su_max 0.000
_refine_ls_shift/su_mean 0.000
_refine_ls_structure_factor_coef Fsqd
_refine_ls_weighting_details 'calc w=1/[\s^2^(Fo^2^)+(0.0551P)^2^+1.9576P] where P=(Fo^2^+2Fc^2^)/3'
_refine_ls_weighting_scheme calc
_refine_ls_wR_factor_gt 0.0775
_refine_ls_wR_factor_ref 0.0776
_reflns_number_gt 1056
_reflns_number_total 1072
_reflns_threshold_expression >2sigma(I)
_cod_data_source_file b917779e.txt
_cod_data_source_block 3
_cod_depositor_comments
;
The following automatic conversions were performed:

'_exptl_absorpt_correction_type' value 'MULTI-SCAN' changed to
'multi-scan' according to
/home/saulius/struct/CIF-dictionaries/cif_core.dic dictionary named
'cif_core.dic' version 2.4.2 from 2011-04-26.

Automatic conversion script
Id: cif_fix_values 1891 2012-01-12 08:04:46Z andrius 
;
_cod_original_cell_volume 671.6(6)
_cod_original_sg_symbol_H-M p3221
_cod_database_code 7211995

loop_
_symmetry_equiv_pos_as_xyz
'x, y, z'
'-y, x-y, z+2/3'
'-x+y, -x, z+1/3'
'x-y, -y, -z+1/3'
'-x, -x+y, -z+2/3'
'y, x, -z'

loop_
_atom_site_label
_atom_site_type_symbol
_atom_site_fract_x
_atom_site_fract_y
_atom_site_fract_z
_atom_site_U_iso_or_equiv
_atom_site_adp_type
_atom_site_occupancy
_atom_site_symmetry_multiplicity
_atom_site_calc_flag
_atom_site_refinement_flags
Pr1 Pr 0.22550(4) 0.0000 0.6667 0.00827(14) Uani 1 2 d S
O1W O 0.0000 -0.2462(3) 0.8333 0.0229(14) Uani 1 2 d SD
H1W H -0.0795 -0.3412 0.7995 0.034 Uiso 1 1 d RD
N1 N 0.1939 0.1291(3) 0.9018 0.0156(10) Uani 1 1 d R
N2 N 0.0732 0.0731(3) 1.0000 0.0163(14) Uani 1 2 d SR
C2 C 0.3263 0.2855(3) 0.9374 0.0159(12) Uani 1 1 d R
O1 O 0.5942 0.5275(3) 0.8617 0.0203(9) Uani 1 1 d R
O2 O 0.4659 0.2880(3) 0.7375 0.0196(9) Uani 1 1 d R
C1 C 0.4744 0.3758(3) 0.8397 0.0125(11) Uani 1 1 d R
O2W O 0.8153 0.4700(3) 0.6731 0.160(6) Uani 1 1 d RU

loop_
_atom_site_aniso_label
_atom_site_aniso_U_11
_atom_site_aniso_U_22
_atom_site_aniso_U_33
_atom_site_aniso_U_23
_atom_site_aniso_U_13
_atom_site_aniso_U_12
Pr1 0.00743(17) 0.0097(2) 0.00843(19) -0.00125(14) -0.00062(7) 0.00484(11)
O1W 0.024(3) 0.014(2) 0.034(4) 0.0064(14) 0.013(3) 0.0118(17)
N1 0.012(2) 0.014(2) 0.017(2) -0.0001(19) 0.0035(18) 0.004(2)
N2 0.017(2) 0.017(2) 0.010(3) -0.0021(14) 0.0021(14) 0.005(3)
C2 0.018(3) 0.013(3) 0.014(3) 0.002(2) 0.001(2) 0.005(2)
O1 0.018(2) 0.015(2) 0.017(2) -0.0030(18) 0.0011(16) 0.0005(18)
O2 0.015(2) 0.018(2) 0.0145(19) -0.0075(18) 0.0019(16) -0.0002(19)
C1 0.010(3) 0.016(3) 0.009(2) -0.001(2) -0.001(2) 0.005(2)
O2W 0.160(6) 0.160(6) 0.160(6) -0.0014(10) 0.0012(10) 0.079(3)

loop_
_atom_type_symbol
_atom_type_description
_atom_type_scat_dispersion_real
_atom_type_scat_dispersion_imag
_atom_type_scat_source
C C 0.0033 0.0016 'International Tables Vol C Tables 4.2.6.8 and 6.1.1.4'
H H 0.0000 0.0000 'International Tables Vol C Tables 4.2.6.8 and 6.1.1.4'
N N 0.0061 0.0033 'International Tables Vol C Tables 4.2.6.8 and 6.1.1.4'
O O 0.0106 0.0060 'International Tables Vol C Tables 4.2.6.8 and 6.1.1.4'
Pr Pr -0.2180 2.8214 'International Tables Vol C Tables 4.2.6.8 and 6.1.1.4'

loop_
_geom_angle_atom_site_label_1
_geom_angle_atom_site_label_2
_geom_angle_atom_site_label_3
_geom_angle
_geom_angle_site_symmetry_1
_geom_angle_site_symmetry_3
O1 Pr1 O1 75.5 5_656 2_654
O1 Pr1 O2 75.8 5_656 .
O1 Pr1 O2 72.51(7) 2_654 .
O1 Pr1 O2 72.51(7) 5_656 4_556
O1 Pr1 O2 75.8 2_654 4_556
O2 Pr1 O2 139.59(8) . 4_556
O1 Pr1 N2 142.2 5_656 2_554
O1 Pr1 N2 142.2 2_654 2_554
O2 Pr1 N2 110.2 . 2_554
O2 Pr1 N2 110.22(8) 4_556 2_554
O1 Pr1 O1W 76.20(5) 5_656 .
O1 Pr1 O1W 140.86(2) 2_654 .
O2 Pr1 O1W 124.94(4) . .
O2 Pr1 O1W 70.24(3) 4_556 .
N2 Pr1 O1W 70.15(7) 2_554 .
O1 Pr1 O1W 140.86(2) 5_656 2_554
O1 Pr1 O1W 76.20(5) 2_654 2_554
O2 Pr1 O1W 70.24(3) . 2_554
O2 Pr1 O1W 124.94(4) 4_556 2_554
N2 Pr1 O1W 70.136(10) 2_554 2_554
O1W Pr1 O1W 140.29(7) . 2_554
O1 Pr1 N1 80.2 5_656 .
O1 Pr1 N1 132.3 2_654 .
O2 Pr1 N1 62.0 . .
O2 Pr1 N1 133.6 4_556 .
N2 Pr1 N1 71.4 2_554 .
O1W Pr1 N1 67.16(3) . .
O1W Pr1 N1 99.90(5) 2_554 .
O1 Pr1 N1 132.3 5_656 4_556
O1 Pr1 N1 80.2 2_654 4_556
O2 Pr1 N1 133.6 . 4_556
O2 Pr1 N1 62.0 4_556 4_556
N2 Pr1 N1 71.5 2_554 4_556
O1W Pr1 N1 99.90(5) . 4_556
O1W Pr1 N1 67.16(3) 2_554 4_556
N1 Pr1 N1 142.9 . 4_556
Pr1 O1W Pr1 127.48(9) . 3
Pr1 O1W H1W 118.2 . .
Pr1 O1W H1W 92.0 3 .
C2 N1 N2 108.2 . .
C2 N1 Pr1 116.6 . .
N2 N1 Pr1 135.2 . .
N1 N2 N1 109.0 6_557 .
N1 N2 Pr1 125.51(7) 6_557 3
N1 N2 Pr1 125.5 . 3
N1 C2 C2 107.3 . 6_557
N1 C2 C1 117.4 . .
C2 C2 C1 135.3 6_557 .
C1 O1 Pr1 154.9 . 3_665
C1 O2 Pr1 128.5 . .
O1 C1 O2 124.3 . .
O1 C1 C2 120.4 . .
O2 C1 C2 115.2 . .

loop_
_geom_bond_atom_site_label_1
_geom_bond_atom_site_label_2
_geom_bond_distance
_geom_bond_site_symmetry_2
Pr1 O1 2.3898(17) 5_656
Pr1 O1 2.3898(17) 2_654
Pr1 O2 2.4665(19) .
Pr1 O2 2.4665(19) 4_556
Pr1 N2 2.6404(19) 2_554
Pr1 O1W 2.6659(15) .
Pr1 O1W 2.6659(15) 2_554
Pr1 N1 2.6723(15) .
Pr1 N1 2.6723(15) 4_556
O1W Pr1 2.6659(15) 3
O1W H1W 0.8500 .
N1 C2 1.3378 .
N1 N2 1.3435 .
N2 N1 1.3439(15) 6_557
N2 Pr1 2.6404(19) 3
C2 C2 1.3904(18) 6_557
C2 C1 1.4987 .
O1 C1 1.2437 .
O1 Pr1 2.3898(17) 3_665
O2 C1 1.2563 .
